data_4318612
loop_
_publ_author_name
'L. Valencia'
'J. Martinez'
'A. Mac\'ias'
'R. Bastida'
'R. A. Carvalho'
'C. F. G. C. Geraldes'

_publ_section_title
;
 X-ray Diffraction and 1H NMR in Solution: Structural Determination of
 Lanthanide Complexes of a Py2N6Ac4 Ligand
;
_journal_name_full 'Inorganic Chemistry'
_journal_page_first 5300
_journal_page_last 5312
_journal_paper_doi 10.1021/ic0257017
_journal_volume 41
_journal_year 2002
_chemical_formula_moiety '[Ce4L2(H2O)11](NO3)4.30H2O'
_chemical_formula_sum 'C52 H60 Ce4 N16 O57'
_chemical_formula_weight 2381.64
_chemical_name_systematic
; 
 ? 
;
_space_group_IT_number 14
_symmetry_cell_setting monoclinic
_symmetry_space_group_name_Hall '-P 2ybc'
_symmetry_space_group_name_H-M 'P 1 21/c 1'
_atom_sites_solution_hydrogens geom
_atom_sites_solution_primary direct
_atom_sites_solution_secondary difmap
_audit_creation_method SHELXL-97
_cell_angle_alpha 90.00
_cell_angle_beta 90.503(2)
_cell_angle_gamma 90.00
_cell_formula_units_Z 4
_cell_length_a 23.604(3)
_cell_length_b 19.772(2)
_cell_length_c 19.185(2)
_cell_measurement_temperature 173(2)
_cell_volume 8953.3(17)
_computing_cell_refinement 'Bruker SMART'
_computing_data_collection 'Bruker SMART'
_computing_data_reduction 'Bruker SHELXTL''
_computing_molecular_graphics ORTEP3
_computing_structure_refinement 'SHELXL-97 (Sheldrick, 1997)'
_computing_structure_solution 'SHELXS-97 (Sheldrick, 1990)'
_diffrn_ambient_temperature 173(2)
_diffrn_measured_fraction_theta_full 0.926
_diffrn_measured_fraction_theta_max 0.926
_diffrn_measurement_device_type 'CCD area detector'
_diffrn_measurement_method 'phi and omega scans'
_diffrn_radiation_monochromator graphite
_diffrn_radiation_source 'fine-focus sealed tube'
_diffrn_radiation_type MoK\a
_diffrn_radiation_wavelength 0.71073
_diffrn_reflns_av_R_equivalents 0.0716
_diffrn_reflns_av_sigmaI/netI 0.1175
_diffrn_reflns_limit_h_max 29
_diffrn_reflns_limit_h_min -31
_diffrn_reflns_limit_k_max 18
_diffrn_reflns_limit_k_min -25
_diffrn_reflns_limit_l_max 20
_diffrn_reflns_limit_l_min -25
_diffrn_reflns_number 52559
_diffrn_reflns_theta_full 28.04
_diffrn_reflns_theta_max 28.04
_diffrn_reflns_theta_min 1.48
_exptl_absorpt_coefficient_mu 2.109
_exptl_absorpt_correction_T_max 1.0000
_exptl_absorpt_correction_T_min 0.7424
_exptl_absorpt_correction_type empirical
_exptl_crystal_colour colourless
_exptl_crystal_density_diffrn 1.767
_exptl_crystal_density_method 'not measured'
_exptl_crystal_description block
_exptl_crystal_F_000 4688
_exptl_crystal_size_max 0.23
_exptl_crystal_size_mid 0.2
_exptl_crystal_size_min 0.15
_refine_diff_density_max 1.939
_refine_diff_density_min -0.960
_refine_diff_density_rms 0.150
_refine_ls_extinction_method none
_refine_ls_goodness_of_fit_ref 0.914
_refine_ls_hydrogen_treatment mixed
_refine_ls_matrix_type full
_refine_ls_number_parameters 1162
_refine_ls_number_reflns 20694
_refine_ls_number_restraints 0
_refine_ls_restrained_S_all 0.914
_refine_ls_R_factor_all 0.0964
_refine_ls_R_factor_gt 0.0474
_refine_ls_shift/su_max 0.002
_refine_ls_shift/su_mean 0.000
_refine_ls_structure_factor_coef Fsqd
_refine_ls_weighting_details 'w=1/[\s^2^(Fo^2^)+(0.0284P)^2^+0.0000P] where P=(Fo^2^+2Fc^2^)/3'
_refine_ls_weighting_scheme calc
_refine_ls_wR_factor_gt 0.0903
_refine_ls_wR_factor_ref 0.1003
_reflns_number_gt 12840
_reflns_number_total 20694
_reflns_threshold_expression >2sigma(I)
_cod_data_source_file ic0257017_s4.cif
_cod_data_source_block cen
_cod_depositor_comments
;
The following automatic conversions were performed:

'_refine_ls_weighting_scheme' value 'calc
w=1/[\s^2^(Fo^2^)+(0.0284P)^2^+0.0000P] where P=(Fo^2^+2Fc^2^)/3' was
changed to 'calc'. New tag '_refine_ls_weighting_details' was
created. The value of the new tag was set to
'w=1/[\s^2^(Fo^2^)+(0.0284P)^2^+0.0000P] where P=(Fo^2^+2Fc^2^)/3'.

Automatic conversion script
Id: cif_fix_values 3143 2015-03-26 13:38:13Z robertas 
;
_cod_original_cell_volume 8953.1(16)
_cod_database_code 4318612

loop_
_symmetry_equiv_pos_as_xyz
'x, y, z'
'-x, y+1/2, -z+1/2'
'-x, -y, -z'
'x, -y-1/2, z-1/2'

loop_
_atom_site_label
_atom_site_type_symbol
_atom_site_fract_x
_atom_site_fract_y
_atom_site_fract_z
_atom_site_U_iso_or_equiv
_atom_site_adp_type
_atom_site_occupancy
_atom_site_calc_flag
_atom_site_refinement_flags
_atom_site_disorder_assembly
_atom_site_disorder_group
Ce1 Ce 0.166049(13) 0.275015(16) 0.366247(17) 0.01355(8) Uani 1 d . . .
Ce2 Ce 0.881874(14) 0.218211(17) 0.792220(19) 0.01901(9) Uani 1 d . . .
Ce3 Ce 0.667026(13) 0.268252(16) 0.623896(17) 0.01412(8) Uani 1 d . . .
Ce4 Ce 0.386088(14) 0.251477(16) 0.535905(19) 0.01630(8) Uani 1 d . . .
N1 N 0.1730(2) 0.4082(2) 0.3675(3) 0.0177(11) Uani 1 d . . .
N2 N 0.15111(19) 0.3376(2) 0.4899(3) 0.0184(11) Uani 1 d . . .
N3 N 0.08220(19) 0.2215(2) 0.4424(3) 0.0175(11) Uani 1 d . . .
N4 N 0.1560(2) 0.1420(2) 0.3645(3) 0.0193(11) Uani 1 d . . .
N5 N 0.2416(2) 0.2068(2) 0.2891(3) 0.0174(11) Uani 1 d . . .
N6 N 0.18780(19) 0.3354(2) 0.2421(3) 0.0169(11) Uani 1 d . . .
N7 N 0.67620(19) 0.4008(2) 0.6152(3) 0.0169(11) Uani 1 d . . .
N8 N 0.65363(19) 0.3386(2) 0.7437(3) 0.0168(11) Uani 1 d . . .
N9 N 0.58438(19) 0.2196(2) 0.7051(2) 0.0159(10) Uani 1 d . . .
N10 N 0.6581(2) 0.1362(2) 0.6341(3) 0.0203(12) Uani 1 d . . .
N11 N 0.7422(2) 0.1946(2) 0.5509(3) 0.0203(11) Uani 1 d . . .
N12 N 0.68947(19) 0.3193(2) 0.4971(3) 0.0181(11) Uani 1 d . . .
O1 O 0.21505(16) 0.22795(19) 0.4788(2) 0.0192(9) Uani 1 d . . .
O2 O 0.28387(16) 0.2673(2) 0.5496(2) 0.0217(9) Uani 1 d . . .
O3 O 0.06812(16) 0.32733(18) 0.3576(2) 0.0194(9) Uani 1 d . . .
O4 O -0.02104(17) 0.3003(2) 0.3323(2) 0.0265(10) Uani 1 d . . .
O5 O 0.27055(16) 0.30363(18) 0.3784(2) 0.0174(9) Uani 1 d . . .
O6 O 0.34728(17) 0.2491(2) 0.4182(2) 0.0242(10) Uani 1 d . . .
O7 O 0.11006(17) 0.23911(19) 0.2547(2) 0.0207(9) Uani 1 d . . .
O8 O 0.05402(17) 0.2845(2) 0.1722(2) 0.0259(10) Uani 1 d . . .
O9 O 0.71933(16) 0.22904(18) 0.7390(2) 0.0183(9) Uani 1 d . . .
O10 O 0.78607(16) 0.27282(19) 0.8102(2) 0.0213(9) Uani 1 d . . .
O11 O 0.56601(16) 0.31756(19) 0.6119(2) 0.0194(9) Uani 1 d . . .
O12 O 0.47976(17) 0.2804(2) 0.5825(2) 0.0250(10) Uani 1 d . . .
O13 O 0.77081(16) 0.29873(19) 0.6300(2) 0.0198(9) Uani 1 d . . .
O14 O 0.84604(17) 0.2470(2) 0.6778(2) 0.0262(10) Uani 1 d . . .
O15 O 0.60876(16) 0.22689(19) 0.5145(2) 0.0216(9) Uani 1 d . . .
O16 O 0.55300(17) 0.2707(2) 0.4310(2) 0.0237(10) Uani 1 d . . .
O17 O 0.36767(18) 0.12777(19) 0.5147(2) 0.0301(11) Uani 1 d . . .
O18 O 0.46084(17) 0.20228(19) 0.4577(2) 0.0243(10) Uani 1 d . . .
O19 O 0.40407(18) 0.3644(2) 0.4813(2) 0.0304(11) Uani 1 d . . .
O20 O 0.38080(19) 0.1883(2) 0.6471(2) 0.0314(11) Uani 1 d . . .
O21 O 0.37495(18) 0.3397(2) 0.6328(2) 0.0280(11) Uani 1 d . . .
O22 O 0.88627(18) 0.2510(2) 0.9231(2) 0.0361(12) Uani 1 d . . .
O23 O 0.88195(19) 0.1160(2) 0.8762(2) 0.0359(12) Uani 1 d . . .
O24 O 0.79857(17) 0.13386(19) 0.7659(2) 0.0282(11) Uani 1 d . . .
O25 O 0.92455(18) 0.1143(2) 0.7292(2) 0.0287(11) Uani 1 d . . .
O26 O 0.89046(18) 0.3463(2) 0.8091(3) 0.0350(12) Uani 1 d . . .
O27 O 0.95500(17) 0.2720(2) 0.7125(2) 0.0311(11) Uani 1 d . . .
C1 C 0.1916(2) 0.4410(3) 0.3111(3) 0.0216(14) Uani 1 d . . .
C2 C 0.1870(3) 0.5107(3) 0.3045(4) 0.0290(16) Uani 1 d . . .
H2 H 0.1989 0.5326 0.2631 0.035 Uiso 1 calc R . .
C3 C 0.1649(3) 0.5478(3) 0.3592(4) 0.0333(18) Uani 1 d . . .
H3 H 0.1621 0.5957 0.3563 0.040 Uiso 1 calc R . .
C4 C 0.1472(3) 0.5141(3) 0.4180(4) 0.0288(16) Uani 1 d . . .
H4 H 0.1323 0.5385 0.4564 0.035 Uiso 1 calc R . .
C5 C 0.1512(3) 0.4440(3) 0.4205(4) 0.0235(15) Uani 1 d . . .
C6 C 0.1261(3) 0.4055(3) 0.4813(3) 0.0229(14) Uani 1 d . . .
H6A H 0.1324 0.4318 0.5246 0.027 Uiso 1 calc R . .
H6B H 0.0847 0.4010 0.4740 0.027 Uiso 1 calc R . .
C7 C 0.1149(2) 0.2967(3) 0.5385(3) 0.0206(13) Uani 1 d . . .
H7A H 0.1384 0.2609 0.5603 0.025 Uiso 1 calc R . .
H7B H 0.1008 0.3265 0.5761 0.025 Uiso 1 calc R . .
C8 C 0.0656(2) 0.2648(3) 0.5022(3) 0.0208(14) Uani 1 d . . .
H8A H 0.0445 0.2370 0.5361 0.025 Uiso 1 calc R . .
H8B H 0.0398 0.3008 0.4852 0.025 Uiso 1 calc R . .
C9 C 0.0965(3) 0.1522(3) 0.4672(3) 0.0243(15) Uani 1 d . . .
H9A H 0.0615 0.1294 0.4826 0.029 Uiso 1 calc R . .
H9B H 0.1224 0.1556 0.5079 0.029 Uiso 1 calc R . .
C10 C 0.1240(3) 0.1104(3) 0.4122(3) 0.0233(15) Uani 1 d . . .
C11 C 0.1188(3) 0.0405(3) 0.4132(4) 0.0311(17) Uani 1 d . . .
H11 H 0.0950 0.0191 0.4464 0.037 Uiso 1 calc R . .
C12 C 0.1486(3) 0.0020(3) 0.3653(4) 0.0317(17) Uani 1 d . . .
H12 H 0.1460 -0.0460 0.3656 0.038 Uiso 1 calc R . .
C13 C 0.1824(3) 0.0351(3) 0.3165(4) 0.0292(16) Uani 1 d . . .
H13 H 0.2038 0.0099 0.2838 0.035 Uiso 1 calc R . .
C14 C 0.1841(3) 0.1044(3) 0.3166(3) 0.0229(14) Uani 1 d . . .
C15 C 0.2166(3) 0.1430(3) 0.2620(3) 0.0238(15) Uani 1 d . . .
H15A H 0.2474 0.1140 0.2440 0.029 Uiso 1 calc R . .
H15B H 0.1909 0.1537 0.2225 0.029 Uiso 1 calc R . .
C16 C 0.2649(2) 0.2488(3) 0.2319(3) 0.0217(14) Uani 1 d . . .
H16A H 0.2837 0.2189 0.1978 0.026 Uiso 1 calc R . .
H16B H 0.2940 0.2797 0.2514 0.026 Uiso 1 calc R . .
C17 C 0.2203(2) 0.2903(3) 0.1943(3) 0.0191(13) Uani 1 d . . .
H17A H 0.2389 0.3184 0.1584 0.023 Uiso 1 calc R . .
H17B H 0.1936 0.2594 0.1702 0.023 Uiso 1 calc R . .
C18 C 0.2194(3) 0.3987(3) 0.2553(3) 0.0228(14) Uani 1 d . . .
H18A H 0.2215 0.4251 0.2116 0.027 Uiso 1 calc R . .
H18B H 0.2586 0.3875 0.2701 0.027 Uiso 1 calc R . .
C19 C 0.2086(2) 0.3415(3) 0.5198(3) 0.0192(13) Uani 1 d . . .
H19A H 0.2065 0.3558 0.5692 0.023 Uiso 1 calc R . .
H19B H 0.2308 0.3759 0.4942 0.023 Uiso 1 calc R . .
C20 C 0.2385(2) 0.2736(3) 0.5155(3) 0.0152(12) Uani 1 d . . .
C21 C 0.0345(2) 0.2189(3) 0.3920(3) 0.0208(14) Uani 1 d . . .
H21A H -0.0006 0.2054 0.4164 0.025 Uiso 1 calc R . .
H21B H 0.0424 0.1846 0.3557 0.025 Uiso 1 calc R . .
C22 C 0.0262(2) 0.2871(3) 0.3585(3) 0.0190(13) Uani 1 d . . .
C23 C 0.2883(2) 0.1914(3) 0.3380(3) 0.0193(13) Uani 1 d . . .
H23A H 0.3219 0.1763 0.3117 0.023 Uiso 1 calc R . .
H23B H 0.2769 0.1543 0.3695 0.023 Uiso 1 calc R . .
C24 C 0.3034(2) 0.2536(3) 0.3808(3) 0.0155(12) Uani 1 d . . .
C25 C 0.1322(2) 0.3494(3) 0.2113(3) 0.0194(13) Uani 1 d . . .
H25A H 0.1368 0.3647 0.1625 0.023 Uiso 1 calc R . .
H25B H 0.1134 0.3860 0.2376 0.023 Uiso 1 calc R . .
C26 C 0.0959(2) 0.2859(3) 0.2128(3) 0.0167(13) Uani 1 d . . .
C27 C 0.6987(3) 0.4295(3) 0.5579(3) 0.0222(15) Uani 1 d . . .
C28 C 0.7014(3) 0.4987(3) 0.5505(4) 0.0297(17) Uani 1 d . . .
H28 H 0.7158 0.5181 0.5089 0.036 Uiso 1 calc R . .
C29 C 0.6829(3) 0.5399(3) 0.6042(4) 0.0324(18) Uani 1 d . . .
H29 H 0.6852 0.5877 0.6004 0.039 Uiso 1 calc R . .
C30 C 0.6615(3) 0.5106(3) 0.6626(4) 0.0266(16) Uani 1 d . . .
H30 H 0.6493 0.5378 0.7004 0.032 Uiso 1 calc R . .
C31 C 0.6577(3) 0.4403(3) 0.6664(4) 0.0222(14) Uani 1 d . . .
C32 C 0.6300(3) 0.4061(3) 0.7281(3) 0.0188(13) Uani 1 d . . .
H32A H 0.6347 0.4353 0.7697 0.023 Uiso 1 calc R . .
H32B H 0.5889 0.4016 0.7186 0.023 Uiso 1 calc R . .
C33 C 0.6177(2) 0.3022(3) 0.7952(3) 0.0172(13) Uani 1 d . . .
H33A H 0.6042 0.3347 0.8305 0.021 Uiso 1 calc R . .
H33B H 0.6409 0.2676 0.8194 0.021 Uiso 1 calc R . .
C34 C 0.5670(2) 0.2683(3) 0.7604(3) 0.0186(13) Uani 1 d . . .
H34A H 0.5449 0.2439 0.7962 0.022 Uiso 1 calc R . .
H34B H 0.5422 0.3033 0.7395 0.022 Uiso 1 calc R . .
C35 C 0.6007(3) 0.1549(3) 0.7376(3) 0.0212(14) Uani 1 d . . .
H35A H 0.5665 0.1328 0.7564 0.025 Uiso 1 calc R . .
H35B H 0.6269 0.1639 0.7771 0.025 Uiso 1 calc R . .
C36 C 0.6290(3) 0.1075(3) 0.6870(3) 0.0213(14) Uani 1 d . . .
C37 C 0.6277(3) 0.0378(3) 0.6964(4) 0.0301(17) Uani 1 d . . .
H37 H 0.6066 0.0184 0.7332 0.036 Uiso 1 calc R . .
C38 C 0.6576(3) -0.0025(3) 0.6513(4) 0.0377(19) Uani 1 d . . .
H38 H 0.6576 -0.0502 0.6575 0.045 Uiso 1 calc R . .
C39 C 0.6875(3) 0.0254(3) 0.5979(4) 0.0358(19) Uani 1 d . . .
H39 H 0.7081 -0.0025 0.5667 0.043 Uiso 1 calc R . .
C40 C 0.6873(3) 0.0946(3) 0.5899(3) 0.0240(15) Uani 1 d . . .
C41 C 0.7172(3) 0.1284(3) 0.5307(3) 0.0261(16) Uani 1 d . . .
H41A H 0.7476 0.0983 0.5139 0.031 Uiso 1 calc R . .
H41B H 0.6899 0.1355 0.4919 0.031 Uiso 1 calc R . .
C42 C 0.7644(2) 0.2309(3) 0.4893(3) 0.0258(15) Uani 1 d . . .
H42A H 0.7810 0.1977 0.4567 0.031 Uiso 1 calc R . .
H42B H 0.7950 0.2619 0.5045 0.031 Uiso 1 calc R . .
C43 C 0.7194(2) 0.2710(3) 0.4514(3) 0.0216(13) Uani 1 d . . .
H43A H 0.7372 0.2963 0.4128 0.026 Uiso 1 calc R . .
H43B H 0.6915 0.2393 0.4307 0.026 Uiso 1 calc R . .
C44 C 0.7234(3) 0.3826(3) 0.5035(3) 0.0239(15) Uani 1 d . . .
H44A H 0.7241 0.4059 0.4578 0.029 Uiso 1 calc R . .
H44B H 0.7629 0.3711 0.5165 0.029 Uiso 1 calc R . .
C45 C 0.7111(2) 0.3446(3) 0.7727(3) 0.0192(13) Uani 1 d . . .
H45A H 0.7091 0.3633 0.8205 0.023 Uiso 1 calc R . .
H45B H 0.7331 0.3767 0.7439 0.023 Uiso 1 calc R . .
C46 C 0.7414(2) 0.2770(3) 0.7749(3) 0.0167(12) Uani 1 d . . .
C47 C 0.5354(2) 0.2112(3) 0.6572(3) 0.0195(13) Uani 1 d . . .
H47A H 0.5010 0.2014 0.6846 0.023 Uiso 1 calc R . .
H47B H 0.5422 0.1724 0.6258 0.023 Uiso 1 calc R . .
C48 C 0.5260(2) 0.2749(3) 0.6140(3) 0.0171(13) Uani 1 d . . .
C49 C 0.7898(2) 0.1838(3) 0.6006(3) 0.0256(15) Uani 1 d . . .
H49A H 0.8238 0.1686 0.5750 0.031 Uiso 1 calc R . .
H49B H 0.7796 0.1481 0.6344 0.031 Uiso 1 calc R . .
C50 C 0.8030(2) 0.2481(3) 0.6388(3) 0.0183(13) Uani 1 d . . .
C51 C 0.6337(2) 0.3342(3) 0.4657(3) 0.0210(14) Uani 1 d . . .
H51A H 0.6384 0.3466 0.4161 0.025 Uiso 1 calc R . .
H51B H 0.6162 0.3729 0.4901 0.025 Uiso 1 calc R . .
C52 C 0.5955(2) 0.2726(3) 0.4712(3) 0.0187(13) Uani 1 d . . .
O40 O 0.5592(2) 0.0973(2) 0.5035(3) 0.0393(13) Uani 1 d . . .
N16 N 0.2023(3) 0.5163(3) 0.1015(3) 0.0364(15) Uani 1 d . . .
N14 N 0.5416(2) -0.1049(3) 0.7115(3) 0.0314(14) Uani 1 d . . .
O29 O 0.6582(2) 0.0267(3) 0.8605(3) 0.0577(16) Uani 1 d . . .
O31 O 0.5121(2) -0.0607(3) 0.6816(3) 0.0536(15) Uani 1 d . . .
N13 N 0.7032(3) -0.0037(3) 0.8547(3) 0.0337(15) Uani 1 d . . .
O37 O 0.1659(2) 0.4727(3) 0.0896(3) 0.0632(18) Uani 1 d . . .
O28 O 0.7471(3) 0.0241(3) 0.8317(4) 0.085(2) Uani 1 d . . .
O33 O 0.5402(2) -0.1091(2) 0.7768(3) 0.0454(14) Uani 1 d . . .
O30 O 0.7080(2) -0.0633(3) 0.8730(3) 0.0510(15) Uani 1 d . . .
O38 O 0.2522(2) 0.5032(3) 0.0912(4) 0.0677(18) Uani 1 d . . .
O39 O 0.1903(3) 0.5728(3) 0.1236(4) 0.091(3) Uani 1 d . . .
O41 O 0.25841(18) 0.1012(2) 0.4914(3) 0.0345(12) Uani 1 d . . .
O42 O 0.47472(18) 0.3557(2) 0.3676(2) 0.0311(11) Uani 1 d . . .
O43 O -0.00961(19) 0.3848(2) 0.1075(2) 0.0324(11) Uani 1 d . . .
O44 O 0.53584(19) 0.4490(2) 0.5779(3) 0.0351(12) Uani 1 d . . .
O45 O 0.44988(19) 0.0436(2) 0.4571(3) 0.0344(12) Uani 1 d . . .
O48 O 0.4112(2) 0.2251(2) 0.7741(3) 0.0410(13) Uani 1 d . . .
O47 O 0.06583(19) 0.1162(2) 0.2082(2) 0.0339(12) Uani 1 d . . .
O46 O 0.42677(19) 0.4863(2) 0.5446(3) 0.0343(12) Uani 1 d . . .
O49 O 0.4798(2) 0.0243(2) 0.7994(3) 0.0450(14) Uani 1 d . . .
O51 O 0.8582(2) -0.0187(2) 0.8557(3) 0.0506(15) Uani 1 d . . .
O50 O 0.0513(2) 0.5067(2) 0.0905(3) 0.0422(13) Uani 1 d . . .
O32 O 0.5711(2) -0.1444(2) 0.6763(3) 0.0390(13) Uani 1 d . . .
O54 O 0.0256(2) 0.5574(2) 0.2201(3) 0.0382(12) Uani 1 d . . .
O52 O 0.9186(2) 0.3695(2) 0.9906(3) 0.0469(14) Uani 1 d . . .
O36 O 0.9572(2) 0.1157(3) 0.9902(3) 0.0561(16) Uani 1 d . . .
O53 O 0.6310(3) 0.0451(3) 0.3994(3) 0.0613(17) Uani 1 d . . .
N15 N 0.9499(4) 0.1408(5) 1.0474(5) 0.082(3) Uani 1 d . . .
O35 O 0.9786(4) 0.1269(5) 1.0974(4) 0.131(4) Uani 1 d . . .
O34 O 0.9110(5) 0.1829(5) 1.0523(6) 0.176(6) Uani 1 d . . .
O55 O 0.0170(2) 0.4513(2) 0.3138(3) 0.0493(15) Uani 1 d . . .
O56 O 0.4103(4) 0.0624(3) 0.6760(4) 0.109(3) Uani 1 d . . .
O57 O 1.0140(6) 0.0078(8) 1.0741(7) 0.256(7) Uani 1 d . . .

loop_
_atom_site_aniso_label
_atom_site_aniso_U_11
_atom_site_aniso_U_22
_atom_site_aniso_U_33
_atom_site_aniso_U_23
_atom_site_aniso_U_13
_atom_site_aniso_U_12
Ce1 0.01066(17) 0.01531(17) 0.01467(18) 0.00035(13) -0.00063(13) -0.00018(13)
Ce2 0.01096(18) 0.02071(19) 0.0253(2) -0.00104(15) -0.00359(14) 0.00051(14)
Ce3 0.01084(17) 0.01691(18) 0.01458(18) 0.00065(13) -0.00077(13) -0.00016(13)
Ce4 0.01159(17) 0.01978(17) 0.01748(19) 0.00050(14) -0.00254(13) 0.00070(13)
N1 0.019(3) 0.013(3) 0.021(3) -0.003(2) -0.005(2) -0.004(2)
N2 0.012(3) 0.023(3) 0.020(3) 0.002(2) -0.002(2) 0.002(2)
N3 0.013(3) 0.019(3) 0.021(3) 0.001(2) 0.001(2) 0.000(2)
N4 0.020(3) 0.019(3) 0.019(3) -0.002(2) -0.003(2) -0.001(2)
N5 0.014(3) 0.021(3) 0.017(3) -0.004(2) -0.001(2) 0.0020(19)
N6 0.013(3) 0.019(3) 0.019(3) 0.005(2) -0.005(2) -0.0017(19)
N7 0.014(3) 0.016(3) 0.021(3) 0.000(2) -0.006(2) -0.0029(19)
N8 0.015(3) 0.015(3) 0.020(3) -0.001(2) -0.001(2) 0.0011(19)
N9 0.013(3) 0.018(3) 0.017(3) 0.000(2) -0.003(2) -0.0007(19)
N10 0.017(3) 0.018(3) 0.026(3) -0.006(2) -0.002(2) 0.003(2)
N11 0.016(3) 0.029(3) 0.016(3) -0.005(2) -0.002(2) -0.001(2)
N12 0.012(3) 0.023(3) 0.020(3) 0.003(2) -0.002(2) -0.003(2)
O1 0.013(2) 0.024(2) 0.021(2) 0.0007(18) -0.0041(17) 0.0013(17)
O2 0.012(2) 0.035(3) 0.018(2) 0.0020(18) -0.0014(17) 0.0018(18)
O3 0.013(2) 0.021(2) 0.024(3) 0.0019(17) -0.0031(18) 0.0020(17)
O4 0.014(2) 0.035(3) 0.030(3) 0.005(2) -0.0112(19) -0.0012(18)
O5 0.014(2) 0.017(2) 0.021(2) 0.0004(17) -0.0013(17) -0.0019(16)
O6 0.017(2) 0.035(3) 0.021(3) -0.0025(19) -0.0031(18) 0.0018(18)
O7 0.021(2) 0.023(2) 0.018(2) 0.0006(17) -0.0034(18) -0.0052(17)
O8 0.019(2) 0.037(3) 0.022(3) 0.0003(19) -0.0060(19) -0.0051(19)
O9 0.013(2) 0.020(2) 0.022(2) -0.0007(18) -0.0020(17) 0.0012(17)
O10 0.014(2) 0.029(2) 0.021(2) -0.0017(18) -0.0031(17) 0.0010(17)
O11 0.014(2) 0.020(2) 0.025(3) -0.0026(17) -0.0019(18) -0.0005(16)
O12 0.015(2) 0.036(3) 0.023(3) -0.0016(19) -0.0040(18) -0.0006(19)
O13 0.013(2) 0.023(2) 0.023(3) 0.0021(17) -0.0009(18) -0.0040(17)
O14 0.016(2) 0.038(3) 0.025(3) 0.0003(19) -0.0019(19) -0.0004(19)
O15 0.022(2) 0.021(2) 0.022(3) 0.0011(18) -0.0029(18) -0.0010(18)
O16 0.019(2) 0.034(3) 0.019(2) 0.0007(19) -0.0028(18) -0.0015(18)
O17 0.032(3) 0.017(2) 0.041(3) -0.0076(19) 0.005(2) -0.0038(18)
O18 0.026(3) 0.021(2) 0.026(3) -0.0029(18) 0.003(2) -0.0023(18)
O19 0.037(3) 0.024(3) 0.030(3) 0.0083(19) -0.003(2) -0.0023(19)
O20 0.035(3) 0.037(3) 0.022(3) 0.006(2) 0.000(2) 0.000(2)
O21 0.028(3) 0.030(3) 0.026(3) -0.0041(19) 0.001(2) -0.0005(19)
O22 0.020(3) 0.050(3) 0.038(3) -0.013(2) 0.005(2) 0.005(2)
O23 0.030(3) 0.041(3) 0.036(3) 0.007(2) -0.003(2) -0.005(2)
O24 0.017(2) 0.023(2) 0.044(3) 0.001(2) -0.007(2) 0.0000(18)
O25 0.024(3) 0.028(3) 0.034(3) -0.009(2) -0.002(2) 0.0008(19)
O26 0.029(3) 0.019(2) 0.057(4) -0.005(2) 0.011(2) -0.0043(19)
O27 0.021(2) 0.030(3) 0.043(3) 0.007(2) 0.005(2) 0.0005(19)
C1 0.015(3) 0.025(4) 0.024(4) 0.000(3) -0.007(3) -0.003(2)
C2 0.019(4) 0.024(4) 0.044(5) 0.007(3) -0.007(3) -0.008(3)
C3 0.027(4) 0.016(4) 0.056(6) -0.001(3) -0.008(4) -0.003(3)
C4 0.025(4) 0.020(4) 0.041(5) -0.011(3) -0.003(3) 0.005(3)
C5 0.016(3) 0.024(4) 0.030(4) -0.004(3) -0.008(3) 0.004(3)
C6 0.018(3) 0.025(4) 0.026(4) -0.007(3) -0.003(3) 0.006(3)
C7 0.018(3) 0.028(4) 0.016(3) -0.003(3) 0.002(3) 0.003(2)
C8 0.015(3) 0.030(4) 0.017(3) 0.000(3) 0.001(2) 0.000(2)
C9 0.018(4) 0.030(4) 0.024(4) 0.010(3) 0.002(3) -0.004(3)
C10 0.023(4) 0.021(4) 0.026(4) 0.005(3) -0.008(3) -0.002(3)
C11 0.029(4) 0.020(4) 0.044(5) 0.009(3) -0.008(3) -0.008(3)
C12 0.035(4) 0.013(3) 0.047(5) 0.001(3) -0.011(4) -0.005(3)
C13 0.037(4) 0.017(4) 0.034(5) -0.007(3) -0.007(3) 0.003(3)
C14 0.018(3) 0.027(4) 0.024(4) -0.002(3) -0.005(3) 0.001(3)
C15 0.019(4) 0.030(4) 0.023(4) -0.006(3) 0.001(3) 0.007(3)
C16 0.015(3) 0.029(4) 0.021(4) 0.002(3) 0.004(3) 0.002(3)
C17 0.017(3) 0.026(4) 0.015(3) -0.002(2) 0.003(2) 0.000(2)
C18 0.018(3) 0.022(3) 0.028(4) 0.009(3) -0.002(3) -0.007(3)
C19 0.015(3) 0.023(3) 0.019(4) -0.010(3) -0.002(3) -0.001(2)
C20 0.011(3) 0.019(3) 0.016(3) 0.005(2) 0.005(2) 0.000(2)
C21 0.009(3) 0.031(4) 0.022(4) 0.003(3) 0.000(2) -0.009(2)
C22 0.015(3) 0.024(4) 0.018(3) -0.004(2) -0.001(2) 0.002(2)
C23 0.020(3) 0.021(3) 0.016(3) -0.003(2) -0.002(3) 0.003(2)
C24 0.011(3) 0.023(3) 0.013(3) 0.002(2) 0.005(2) -0.002(2)
C25 0.016(3) 0.021(3) 0.022(4) 0.006(2) -0.004(3) 0.002(2)
C26 0.011(3) 0.026(4) 0.013(3) -0.006(2) 0.003(2) 0.003(2)
C27 0.017(3) 0.026(4) 0.024(4) 0.007(3) -0.012(3) -0.005(3)
C28 0.028(4) 0.027(4) 0.034(4) 0.013(3) -0.013(3) -0.012(3)
C29 0.033(4) 0.019(4) 0.045(5) 0.009(3) -0.015(4) -0.007(3)
C30 0.027(4) 0.021(4) 0.032(4) -0.001(3) -0.013(3) -0.002(3)
C31 0.018(3) 0.019(3) 0.029(4) -0.002(3) -0.007(3) -0.001(2)
C32 0.023(3) 0.016(3) 0.018(4) -0.001(2) -0.004(3) 0.004(2)
C33 0.013(3) 0.025(3) 0.014(3) 0.001(2) 0.003(2) -0.003(2)
C34 0.010(3) 0.030(4) 0.016(3) 0.000(3) 0.001(2) -0.001(2)
C35 0.026(4) 0.020(3) 0.018(4) 0.004(3) 0.002(3) -0.003(3)
C36 0.016(3) 0.023(3) 0.025(4) 0.004(3) -0.008(3) -0.007(2)
C37 0.028(4) 0.017(3) 0.045(5) 0.008(3) -0.010(3) -0.005(3)
C38 0.037(5) 0.015(4) 0.061(6) 0.005(3) -0.002(4) 0.003(3)
C39 0.024(4) 0.019(4) 0.064(6) -0.014(3) -0.008(4) 0.006(3)
C40 0.017(3) 0.031(4) 0.024(4) -0.008(3) -0.007(3) 0.003(3)
C41 0.021(4) 0.026(4) 0.031(4) -0.011(3) 0.002(3) 0.008(3)
C42 0.016(3) 0.040(4) 0.021(4) -0.004(3) 0.008(3) -0.004(3)
C43 0.025(3) 0.031(4) 0.009(3) -0.003(3) 0.003(2) -0.004(3)
C44 0.021(4) 0.027(4) 0.024(4) 0.008(3) -0.004(3) -0.012(3)
C45 0.017(3) 0.021(3) 0.019(4) -0.007(2) 0.002(3) -0.004(2)
C46 0.013(3) 0.021(3) 0.016(3) 0.002(2) 0.002(2) 0.002(2)
C47 0.013(3) 0.022(3) 0.023(4) -0.001(2) -0.003(3) -0.007(2)
C48 0.018(3) 0.027(3) 0.006(3) -0.005(2) -0.001(2) 0.005(3)
C49 0.013(3) 0.037(4) 0.026(4) -0.003(3) 0.001(3) 0.006(3)
C50 0.009(3) 0.026(3) 0.020(3) 0.001(3) 0.004(2) -0.004(2)
C51 0.025(4) 0.021(3) 0.017(4) 0.004(2) 0.000(3) -0.001(3)
C52 0.021(3) 0.024(3) 0.011(3) -0.004(3) 0.001(2) 0.001(3)
O40 0.038(3) 0.030(3) 0.050(4) 0.006(2) -0.008(3) -0.002(2)
N16 0.045(4) 0.034(4) 0.030(4) -0.001(3) 0.006(3) 0.005(3)
N14 0.022(3) 0.026(3) 0.046(4) 0.003(3) 0.001(3) -0.002(2)
O29 0.068(4) 0.064(4) 0.042(4) 0.001(3) 0.006(3) 0.031(3)
O31 0.052(4) 0.063(4) 0.046(4) 0.010(3) 0.010(3) 0.032(3)
N13 0.048(4) 0.029(4) 0.024(4) -0.004(3) 0.012(3) -0.014(3)
O37 0.062(4) 0.047(4) 0.080(5) 0.017(3) -0.005(4) -0.016(3)
O28 0.074(5) 0.080(5) 0.101(6) 0.019(4) 0.032(4) -0.035(4)
O33 0.048(4) 0.060(4) 0.028(3) -0.003(2) -0.004(3) 0.018(3)
O30 0.050(4) 0.035(3) 0.069(4) 0.004(3) 0.004(3) -0.005(3)
O38 0.038(4) 0.071(4) 0.094(6) 0.015(3) 0.010(4) 0.002(3)
O39 0.092(6) 0.069(5) 0.111(7) -0.043(4) 0.013(5) 0.025(4)
O41 0.030(3) 0.024(3) 0.050(3) 0.000(2) -0.003(2) 0.0041(19)
O42 0.033(3) 0.027(3) 0.033(3) -0.002(2) 0.003(2) -0.001(2)
O43 0.031(3) 0.040(3) 0.026(3) 0.001(2) -0.001(2) 0.001(2)
O44 0.035(3) 0.028(3) 0.042(3) 0.009(2) -0.003(2) 0.001(2)
O45 0.035(3) 0.027(3) 0.041(3) -0.003(2) -0.006(2) 0.006(2)
O48 0.048(3) 0.044(3) 0.030(3) 0.000(2) -0.009(2) 0.009(2)
O47 0.034(3) 0.033(3) 0.035(3) -0.001(2) -0.002(2) -0.006(2)
O46 0.032(3) 0.029(3) 0.042(3) 0.002(2) -0.007(2) -0.002(2)
O49 0.046(3) 0.037(3) 0.052(4) -0.016(2) -0.002(3) 0.008(2)
O51 0.079(4) 0.031(3) 0.042(4) 0.002(2) -0.004(3) -0.011(3)
O50 0.049(3) 0.040(3) 0.038(3) 0.002(2) -0.003(3) -0.006(2)
O32 0.041(3) 0.033(3) 0.043(3) -0.008(2) 0.009(3) 0.008(2)
O54 0.038(3) 0.031(3) 0.045(4) 0.002(2) 0.013(2) 0.001(2)
O52 0.057(4) 0.051(3) 0.032(3) -0.010(2) -0.010(3) -0.001(3)
O36 0.055(4) 0.075(4) 0.038(4) -0.002(3) -0.015(3) -0.009(3)
O53 0.081(5) 0.060(4) 0.042(4) 0.001(3) -0.009(3) -0.005(3)
N15 0.084(7) 0.122(8) 0.040(6) -0.020(5) 0.024(5) -0.076(6)
O35 0.125(8) 0.218(10) 0.051(6) 0.035(6) -0.046(5) -0.086(7)
O34 0.236(13) 0.108(8) 0.185(12) -0.007(7) 0.159(10) 0.008(8)
O55 0.038(3) 0.040(3) 0.070(5) 0.017(3) -0.002(3) -0.002(2)
O56 0.193(9) 0.045(4) 0.087(6) 0.006(3) -0.068(6) 0.006(4)
O57 0.221(15) 0.324(19) 0.224(16) -0.011(13) 0.051(12) -0.097(13)

loop_
_atom_type_symbol
_atom_type_description
_atom_type_scat_dispersion_real
_atom_type_scat_dispersion_imag
_atom_type_scat_source
C C 0.0033 0.0016 'International Tables Vol C Tables 4.2.6.8 and 6.1.1.4'
H H 0.0000 0.0000 'International Tables Vol C Tables 4.2.6.8 and 6.1.1.4'
N N 0.0061 0.0033 'International Tables Vol C Tables 4.2.6.8 and 6.1.1.4'
O O 0.0106 0.0060 'International Tables Vol C Tables 4.2.6.8 and 6.1.1.4'
Ce Ce -0.2486 2.6331 'International Tables Vol C Tables 4.2.6.8 and 6.1.1.4'

loop_
_geom_angle_atom_site_label_1
_geom_angle_atom_site_label_2
_geom_angle_atom_site_label_3
_geom_angle
_geom_angle_site_symmetry_1
_geom_angle_site_symmetry_3
_geom_angle_publ_flag
O3 Ce1 O5 143.04(12) . . ?
O3 Ce1 O7 66.54(13) . . ?
O5 Ce1 O7 128.46(13) . . ?
O3 Ce1 O1 126.57(13) . . ?
O5 Ce1 O1 65.21(12) . . ?
O7 Ce1 O1 143.14(12) . . ?
O3 Ce1 N1 69.54(13) . . ?
O5 Ce1 N1 73.52(13) . . ?
O7 Ce1 N1 108.11(13) . . ?
O1 Ce1 N1 108.71(13) . . ?
O3 Ce1 N4 108.90(13) . . ?
O5 Ce1 N4 108.05(13) . . ?
O7 Ce1 N4 70.93(13) . . ?
O1 Ce1 N4 72.22(13) . . ?
N1 Ce1 N4 178.44(15) . . ?
O3 Ce1 N3 61.38(13) . . ?
O5 Ce1 N3 139.21(13) . . ?
O7 Ce1 N3 88.19(13) . . ?
O1 Ce1 N3 74.53(13) . . ?
N1 Ce1 N3 115.74(15) . . ?
N4 Ce1 N3 63.15(15) . . ?
O3 Ce1 N5 140.96(13) . . ?
O5 Ce1 N5 60.95(13) . . ?
O7 Ce1 N5 75.23(13) . . ?
O1 Ce1 N5 89.16(13) . . ?
N1 Ce1 N5 117.65(15) . . ?
N4 Ce1 N5 63.46(15) . . ?
N3 Ce1 N5 126.61(14) . . ?
O3 Ce1 N2 75.20(13) . . ?
O5 Ce1 N2 87.21(13) . . ?
O7 Ce1 N2 141.02(13) . . ?
O1 Ce1 N2 59.83(13) . . ?
N1 Ce1 N2 62.83(15) . . ?
N4 Ce1 N2 117.06(15) . . ?
N3 Ce1 N2 66.46(14) . . ?
N5 Ce1 N2 143.63(14) . . ?
O3 Ce1 N6 86.71(13) . . ?
O5 Ce1 N6 77.98(13) . . ?
O7 Ce1 N6 59.88(13) . . ?
O1 Ce1 N6 142.70(13) . . ?
N1 Ce1 N6 63.70(15) . . ?
N4 Ce1 N6 116.39(15) . . ?
N3 Ce1 N6 142.68(14) . . ?
N5 Ce1 N6 66.87(14) . . ?
N2 Ce1 N6 126.53(14) . . ?
O14 Ce2 O4 130.02(14) . 4_666 ?
O14 Ce2 O10 73.57(13) . . ?
O4 Ce2 O10 149.20(13) 4_666 . ?
O14 Ce2 O27 65.77(14) . . ?
O4 Ce2 O27 67.19(14) 4_666 . ?
O10 Ce2 O27 120.94(13) . . ?
O14 Ce2 O26 84.78(15) . . ?
O4 Ce2 O26 92.03(14) 4_666 . ?
O10 Ce2 O26 68.34(13) . . ?
O27 Ce2 O26 67.06(14) . . ?
O14 Ce2 O23 138.56(14) . . ?
O4 Ce2 O23 71.98(14) 4_666 . ?
O10 Ce2 O23 104.13(14) . . ?
O27 Ce2 O23 134.72(14) . . ?
O26 Ce2 O23 133.99(15) . . ?
O14 Ce2 O25 84.10(14) . . ?
O4 Ce2 O25 70.12(13) 4_666 . ?
O10 Ce2 O25 138.83(13) . . ?
O27 Ce2 O25 77.45(14) . . ?
O26 Ce2 O25 144.32(14) . . ?
O23 Ce2 O25 70.91(15) . . ?
O14 Ce2 O22 146.32(14) . . ?
O4 Ce2 O22 72.72(14) 4_666 . ?
O10 Ce2 O22 77.87(13) . . ?
O27 Ce2 O22 117.08(15) . . ?
O26 Ce2 O22 68.16(15) . . ?
O23 Ce2 O22 65.92(15) . . ?
O25 Ce2 O22 129.55(14) . . ?
O14 Ce2 O24 73.65(14) . . ?
O4 Ce2 O24 131.75(13) 4_666 . ?
O10 Ce2 O24 68.20(12) . . ?
O27 Ce2 O24 131.28(15) . . ?
O26 Ce2 O24 135.33(13) . . ?
O23 Ce2 O24 67.64(13) . . ?
O25 Ce2 O24 72.55(13) . . ?
O22 Ce2 O24 111.63(14) . . ?
O13 Ce3 O11 143.92(12) . . ?
O13 Ce3 N10 108.18(13) . . ?
O11 Ce3 N10 107.90(13) . . ?
O13 Ce3 O15 127.73(13) . . ?
O11 Ce3 O15 64.56(12) . . ?
N10 Ce3 O15 73.06(14) . . ?
O13 Ce3 N7 71.66(13) . . ?
O11 Ce3 N7 72.27(13) . . ?
N10 Ce3 N7 179.35(16) . . ?
O15 Ce3 N7 107.55(13) . . ?
O13 Ce3 O9 65.43(12) . . ?
O11 Ce3 O9 127.62(12) . . ?
N10 Ce3 O9 71.49(13) . . ?
O15 Ce3 O9 144.55(12) . . ?
N7 Ce3 O9 107.90(13) . . ?
O13 Ce3 N9 140.18(13) . . ?
O11 Ce3 N9 60.84(13) . . ?
N10 Ce3 N9 62.72(15) . . ?
O15 Ce3 N9 88.51(13) . . ?
N7 Ce3 N9 116.98(15) . . ?
O9 Ce3 N9 75.28(13) . . ?
O13 Ce3 N12 75.75(13) . . ?
O11 Ce3 N12 88.09(13) . . ?
N10 Ce3 N12 117.18(15) . . ?
O15 Ce3 N12 60.07(13) . . ?
N7 Ce3 N12 63.42(15) . . ?
O9 Ce3 N12 140.62(13) . . ?
N9 Ce3 N12 143.97(14) . . ?
O13 Ce3 N11 60.69(13) . . ?
O11 Ce3 N11 140.17(13) . . ?
N10 Ce3 N11 63.61(15) . . ?
O15 Ce3 N11 76.08(13) . . ?
N7 Ce3 N11 116.69(15) . . ?
O9 Ce3 N11 88.33(13) . . ?
N9 Ce3 N11 126.33(14) . . ?
N12 Ce3 N11 66.26(15) . . ?
O13 Ce3 N8 87.62(13) . . ?
O11 Ce3 N8 76.56(13) . . ?
N10 Ce3 N8 115.93(15) . . ?
O15 Ce3 N8 140.64(13) . . ?
N7 Ce3 N8 63.47(15) . . ?
O9 Ce3 N8 59.82(13) . . ?
N9 Ce3 N8 66.46(14) . . ?
N12 Ce3 N8 126.89(14) . . ?
N11 Ce3 N8 143.17(14) . . ?
O6 Ce4 O12 132.58(14) . . ?
O6 Ce4 O2 74.85(13) . . ?
O12 Ce4 O2 144.98(14) . . ?
O6 Ce4 O20 140.30(14) . . ?
O12 Ce4 O20 81.68(14) . . ?
O2 Ce4 O20 85.12(14) . . ?
O6 Ce4 O19 72.08(14) . . ?
O12 Ce4 O19 77.78(13) . . ?
O2 Ce4 O19 95.83(14) . . ?
O20 Ce4 O19 145.11(14) . . ?
O6 Ce4 O17 76.57(14) . . ?
O12 Ce4 O17 116.16(14) . . ?
O2 Ce4 O17 88.45(13) . . ?
O20 Ce4 O17 68.85(14) . . ?
O19 Ce4 O17 145.95(15) . . ?
O6 Ce4 O18 72.51(13) . . ?
O12 Ce4 O18 70.90(13) . . ?
O2 Ce4 O18 143.93(13) . . ?
O20 Ce4 O18 111.04(14) . . ?
O19 Ce4 O18 88.45(14) . . ?
O17 Ce4 O18 69.48(13) . . ?
O6 Ce4 O21 130.28(13) . . ?
O12 Ce4 O21 70.97(13) . . ?
O2 Ce4 O21 74.20(13) . . ?
O20 Ce4 O21 73.29(14) . . ?
O19 Ce4 O21 73.47(14) . . ?
O17 Ce4 O21 139.44(14) . . ?
O18 Ce4 O21 140.41(13) . . ?
C1 N1 C5 119.1(5) . . ?
C1 N1 Ce1 119.8(4) . . ?
C5 N1 Ce1 120.5(4) . . ?
C19 N2 C6 111.3(4) . . ?
C19 N2 C7 108.3(4) . . ?
C6 N2 C7 109.2(5) . . ?
C19 N2 Ce1 103.8(3) . . ?
C6 N2 Ce1 111.9(3) . . ?
C7 N2 Ce1 112.1(3) . . ?
C21 N3 C8 108.6(4) . . ?
C21 N3 C9 110.3(4) . . ?
C8 N3 C9 110.1(5) . . ?
C21 N3 Ce1 102.7(3) . . ?
C8 N3 Ce1 113.1(3) . . ?
C9 N3 Ce1 111.7(3) . . ?
C10 N4 C14 119.1(5) . . ?
C10 N4 Ce1 120.3(4) . . ?
C14 N4 Ce1 120.6(4) . . ?
C23 N5 C15 109.9(4) . . ?
C23 N5 C16 107.8(4) . . ?
C15 N5 C16 111.4(5) . . ?
C23 N5 Ce1 104.4(3) . . ?
C15 N5 Ce1 110.9(3) . . ?
C16 N5 Ce1 112.2(3) . . ?
C25 N6 C18 111.1(4) . . ?
C25 N6 C17 109.1(4) . . ?
C18 N6 C17 110.4(5) . . ?
C25 N6 Ce1 105.2(3) . . ?
C18 N6 Ce1 108.8(3) . . ?
C17 N6 Ce1 112.2(3) . . ?
C31 N7 C27 119.3(5) . . ?
C31 N7 Ce3 120.5(4) . . ?
C27 N7 Ce3 120.1(4) . . ?
C45 N8 C32 110.5(4) . . ?
C45 N8 C33 108.5(4) . . ?
C32 N8 C33 110.7(4) . . ?
C45 N8 Ce3 104.4(3) . . ?
C32 N8 Ce3 109.8(3) . . ?
C33 N8 Ce3 112.7(3) . . ?
C35 N9 C47 111.5(4) . . ?
C35 N9 C34 109.4(5) . . ?
C47 N9 C34 107.2(4) . . ?
C35 N9 Ce3 111.6(3) . . ?
C47 N9 Ce3 104.3(3) . . ?
C34 N9 Ce3 112.7(3) . . ?
C36 N10 C40 118.2(5) . . ?
C36 N10 Ce3 120.9(4) . . ?
C40 N10 Ce3 120.6(4) . . ?
C41 N11 C42 111.2(5) . . ?
C41 N11 C49 109.8(5) . . ?
C42 N11 C49 108.1(5) . . ?
C41 N11 Ce3 110.4(3) . . ?
C42 N11 Ce3 113.1(4) . . ?
C49 N11 Ce3 104.0(3) . . ?
C51 N12 C43 108.4(4) . . ?
C51 N12 C44 110.1(4) . . ?
C43 N12 C44 109.3(5) . . ?
C51 N12 Ce3 105.2(3) . . ?
C43 N12 Ce3 113.1(3) . . ?
C44 N12 Ce3 110.6(3) . . ?
C20 O1 Ce1 113.1(3) . . ?
C20 O2 Ce4 142.4(4) . . ?
C22 O3 Ce1 117.0(3) . . ?
C22 O4 Ce2 158.5(4) . 4_465 ?
C24 O5 Ce1 115.2(3) . . ?
C24 O6 Ce4 146.1(4) . . ?
C26 O7 Ce1 116.8(3) . . ?
C46 O9 Ce3 114.7(3) . . ?
C46 O10 Ce2 134.7(4) . . ?
C48 O11 Ce3 115.7(3) . . ?
C48 O12 Ce4 160.2(4) . . ?
C50 O13 Ce3 113.4(3) . . ?
C50 O14 Ce2 145.2(4) . . ?
C52 O15 Ce3 115.3(4) . . ?
N1 C1 C2 122.0(6) . . ?
N1 C1 C18 116.8(5) . . ?
C2 C1 C18 121.2(6) . . ?
C1 C2 C3 119.1(6) . . ?
C4 C3 C2 118.8(6) . . ?
C3 C4 C5 119.3(6) . . ?
N1 C5 C4 121.7(6) . . ?
N1 C5 C6 118.2(5) . . ?
C4 C5 C6 119.9(6) . . ?
N2 C6 C5 112.6(5) . . ?
C8 C7 N2 112.6(5) . . ?
N3 C8 C7 113.2(5) . . ?
N3 C9 C10 112.6(5) . . ?
N4 C10 C11 121.5(6) . . ?
N4 C10 C9 118.2(5) . . ?
C11 C10 C9 120.2(6) . . ?
C12 C11 C10 119.4(6) . . ?
C11 C12 C13 118.8(6) . . ?
C14 C13 C12 118.9(6) . . ?
N4 C14 C13 122.2(6) . . ?
N4 C14 C15 116.5(5) . . ?
C13 C14 C15 121.3(6) . . ?
N5 C15 C14 112.9(5) . . ?
N5 C16 C17 113.3(5) . . ?
N6 C17 C16 112.9(5) . . ?
N6 C18 C1 111.5(5) . . ?
N2 C19 C20 111.1(4) . . ?
O2 C20 O1 125.8(5) . . ?
O2 C20 C19 116.8(5) . . ?
O1 C20 C19 117.3(5) . . ?
N3 C21 C22 110.0(4) . . ?
O4 C22 O3 123.9(5) . . ?
O4 C22 C21 118.2(5) . . ?
O3 C22 C21 117.9(5) . . ?
N5 C23 C24 110.4(4) . . ?
O6 C24 O5 125.4(5) . . ?
O6 C24 C23 116.1(5) . . ?
O5 C24 C23 118.4(5) . . ?
N6 C25 C26 109.9(4) . . ?
O8 C26 O7 125.5(5) . . ?
O8 C26 C25 116.6(5) . . ?
O7 C26 C25 117.9(5) . . ?
N7 C27 C28 121.3(6) . . ?
N7 C27 C44 117.4(5) . . ?
C28 C27 C44 121.3(6) . . ?
C27 C28 C29 119.5(6) . . ?
C30 C29 C28 118.8(6) . . ?
C29 C30 C31 119.5(6) . . ?
N7 C31 C30 121.5(6) . . ?
N7 C31 C32 117.5(5) . . ?
C30 C31 C32 120.9(6) . . ?
N8 C32 C31 113.3(5) . . ?
N8 C33 C34 111.9(5) . . ?
N9 C34 C33 112.1(5) . . ?
N9 C35 C36 112.5(5) . . ?
N10 C36 C37 121.6(6) . . ?
N10 C36 C35 116.8(5) . . ?
C37 C36 C35 121.5(6) . . ?
C38 C37 C36 118.8(7) . . ?
C39 C38 C37 120.6(6) . . ?
C38 C39 C40 118.9(6) . . ?
N10 C40 C39 121.9(6) . . ?
N10 C40 C41 116.3(5) . . ?
C39 C40 C41 121.8(6) . . ?
N11 C41 C40 112.6(5) . . ?
N11 C42 C43 112.7(5) . . ?
N12 C43 C42 113.1(5) . . ?
N12 C44 C27 111.1(5) . . ?
N8 C45 C46 111.9(4) . . ?
O10 C46 O9 125.5(5) . . ?
O10 C46 C45 117.9(5) . . ?
O9 C46 C45 116.6(5) . . ?
N9 C47 C48 110.7(4) . . ?
O12 C48 O11 125.2(5) . . ?
O12 C48 C47 117.2(5) . . ?
O11 C48 C47 117.6(5) . . ?
N11 C49 C50 110.2(5) . . ?
O14 C50 O13 125.0(5) . . ?
O14 C50 C49 116.0(5) . . ?
O13 C50 C49 118.9(5) . . ?
N12 C51 C52 110.0(5) . . ?
O16 C52 O15 124.9(5) . . ?
O16 C52 C51 116.8(5) . . ?
O15 C52 C51 118.2(5) . . ?
O38 N16 O39 118.2(7) . . ?
O38 N16 O37 119.3(7) . . ?
O39 N16 O37 122.4(7) . . ?
O32 N14 O31 119.9(6) . . ?
O32 N14 O33 121.2(6) . . ?
O31 N14 O33 118.9(6) . . ?
O29 N13 O30 121.3(6) . . ?
O29 N13 O28 122.3(7) . . ?
O30 N13 O28 116.4(7) . . ?
O35 N15 O36 122.9(13) . . ?
O35 N15 O34 120.3(11) . . ?
O36 N15 O34 116.8(12) . . ?

loop_
_geom_bond_atom_site_label_1
_geom_bond_atom_site_label_2
_geom_bond_distance
_geom_bond_site_symmetry_2
_geom_bond_publ_flag
Ce1 O3 2.536(4) . ?
Ce1 O5 2.539(4) . ?
Ce1 O7 2.604(4) . ?
Ce1 O1 2.612(4) . ?
Ce1 N1 2.639(4) . ?
Ce1 N4 2.641(5) . ?
Ce1 N3 2.687(5) . ?
Ce1 N5 2.690(5) . ?
Ce1 N2 2.702(5) . ?
Ce1 N6 2.717(5) . ?
Ce2 O14 2.413(4) . ?
Ce2 O4 2.438(4) 4_666 ?
Ce2 O10 2.532(4) . ?
Ce2 O27 2.549(4) . ?
Ce2 O26 2.560(4) . ?
Ce2 O23 2.585(4) . ?
Ce2 O25 2.591(4) . ?
Ce2 O22 2.594(5) . ?
Ce2 O24 2.624(4) . ?
Ce3 O13 2.524(4) . ?
Ce3 O11 2.584(4) . ?
Ce3 N10 2.627(5) . ?
Ce3 O15 2.629(4) . ?
Ce3 N7 2.636(4) . ?
Ce3 O9 2.637(4) . ?
Ce3 N9 2.686(5) . ?
Ce3 N12 2.690(5) . ?
Ce3 N11 2.698(5) . ?
Ce3 N8 2.708(5) . ?
Ce4 O6 2.430(4) . ?
Ce4 O12 2.445(4) . ?
Ce4 O2 2.450(4) . ?
Ce4 O20 2.476(4) . ?
Ce4 O19 2.504(4) . ?
Ce4 O17 2.517(4) . ?
Ce4 O18 2.522(4) . ?
Ce4 O21 2.565(4) . ?
N1 C1 1.338(8) . ?
N1 C5 1.345(8) . ?
N2 C19 1.471(7) . ?
N2 C6 1.475(7) . ?
N2 C7 1.506(7) . ?
N3 C21 1.479(7) . ?
N3 C8 1.487(7) . ?
N3 C9 1.487(7) . ?
N4 C10 1.347(8) . ?
N4 C14 1.359(8) . ?
N5 C23 1.474(7) . ?
N5 C15 1.483(7) . ?
N5 C16 1.487(7) . ?
N6 C25 1.460(6) . ?
N6 C18 1.477(7) . ?
N6 C17 1.497(7) . ?
N7 C31 1.331(8) . ?
N7 C27 1.351(8) . ?
N8 C45 1.466(7) . ?
N8 C32 1.477(6) . ?
N8 C33 1.491(7) . ?
N9 C35 1.472(7) . ?
N9 C47 1.480(7) . ?
N9 C34 1.493(7) . ?
N10 C36 1.356(8) . ?
N10 C40 1.371(8) . ?
N11 C41 1.485(7) . ?
N11 C42 1.483(7) . ?
N11 C49 1.483(7) . ?
N12 C51 1.472(7) . ?
N12 C43 1.481(7) . ?
N12 C44 1.490(7) . ?
O1 C20 1.268(7) . ?
O2 C20 1.257(6) . ?
O3 C22 1.271(6) . ?
O4 C22 1.246(6) . ?
O4 Ce2 2.438(4) 4_465 ?
O5 C24 1.258(6) . ?
O6 C24 1.258(6) . ?
O7 C26 1.268(7) . ?
O8 C26 1.253(6) . ?
O9 C46 1.279(7) . ?
O10 C46 1.251(6) . ?
O11 C48 1.267(7) . ?
O12 C48 1.248(6) . ?
O13 C50 1.267(7) . ?
O14 C50 1.257(6) . ?
O15 C52 1.266(7) . ?
O16 C52 1.260(6) . ?
C1 C2 1.388(8) . ?
C1 C18 1.514(9) . ?
C2 C3 1.387(10) . ?
C3 C4 1.378(10) . ?
C4 C5 1.389(8) . ?
C5 C6 1.518(9) . ?
C7 C8 1.490(8) . ?
C9 C10 1.493(9) . ?
C10 C11 1.388(8) . ?
C11 C12 1.390(10) . ?
C12 C13 1.397(9) . ?
C13 C14 1.372(8) . ?
C14 C15 1.512(9) . ?
C16 C17 1.512(7) . ?
C19 C20 1.519(7) . ?
C21 C22 1.506(8) . ?
C23 C24 1.518(8) . ?
C25 C26 1.521(8) . ?
C27 C28 1.376(8) . ?
C27 C44 1.517(9) . ?
C28 C29 1.388(10) . ?
C29 C30 1.362(9) . ?
C30 C31 1.395(8) . ?
C31 C32 1.516(9) . ?
C33 C34 1.521(7) . ?
C35 C36 1.509(9) . ?
C36 C37 1.389(8) . ?
C37 C38 1.375(10) . ?
C38 C39 1.366(10) . ?
C39 C40 1.376(8) . ?
C40 C41 1.499(9) . ?
C42 C43 1.507(8) . ?
C45 C46 1.518(7) . ?
C47 C48 1.524(8) . ?
C49 C50 1.498(8) . ?
C51 C52 1.520(8) . ?
N16 O38 1.226(7) . ?
N16 O39 1.227(7) . ?
N16 O37 1.237(7) . ?
N14 O32 1.249(7) . ?
N14 O31 1.253(7) . ?
N14 O33 1.257(7) . ?
O29 N13 1.226(7) . ?
N13 O30 1.233(7) . ?
N13 O28 1.257(7) . ?
O36 N15 1.217(9) . ?
N15 O35 1.201(11) . ?
N15 O34 1.244(13) . ?
